data_4334444
loop_
_publ_author_name
'Hirotaka Honda'
'Takeshi Matsumoto'
'Misaki Sakamoto'
'Atsushi Kobayashi'
'Ho-Chol Chang'
'Masako Kato'

_publ_contact_author_email chang@sci.hokudai.ac.jp
_publ_contact_author_fax +81-11-706-3447
_publ_contact_author_name 'Ho-Chol Chang'
_publ_contact_author_phone +81-11-706-3479
_publ_section_title
;
 Integration of Alkyl-Substituted Bipyridyl Benzenedithiolato Platinum(II)
 Complexes with Cadmium(II) Ion via Selective Dative Bond Formation
;
_journal_name_full 'Inorganic Chemistry'
_journal_page_first 4324
_journal_page_last 4334
_journal_paper_doi 10.1021/ic302352k
_journal_volume 52
_journal_year 2013
_chemical_formula_moiety 'C126 H194 Cd Cl2 N6 O9 Pt3 S6'
_chemical_formula_sum 'C126 H194 Cd Cl2 N6 O9 Pt3 S6'
_chemical_formula_weight 2897.90
_space_group_IT_number 148
_symmetry_cell_setting trigonal
_symmetry_Int_Tables_number 148
_symmetry_space_group_name_Hall '-R 3'
_symmetry_space_group_name_H-M 'R -3 :H'
_atom_sites_solution_hydrogens geom
_atom_sites_solution_primary direct
_atom_sites_solution_secondary difmap
_cell_angle_alpha 90.0000
_cell_angle_beta 90.0000
_cell_angle_gamma 120.0000
_cell_formula_units_Z 6
_cell_length_a 17.1836(9)
_cell_length_b 17.1836(9)
_cell_length_c 83.273(6)
_cell_measurement_reflns_used 8380
_cell_measurement_temperature 213
_cell_measurement_theta_max 27.60
_cell_measurement_theta_min 3.02
_cell_volume 21294(2)
_computing_cell_refinement CrystalClear
_computing_data_collection 'CrystalClear (Rigaku Inc., 2008)'
_computing_data_reduction CrystalClear
_computing_molecular_graphics 'CrystalStructure 4.0'
_computing_publication_material 'CrystalStructure 4.0 (Rigaku, 2010)'
_computing_structure_refinement 'SHELXL97 (Sheldrick, 2008)'
_computing_structure_solution SIR97
_diffrn_ambient_temperature 213
_diffrn_detector_area_resol_mean 7.314
_diffrn_measured_fraction_theta_full 0.730
_diffrn_measured_fraction_theta_max 0.730
_diffrn_measurement_device_type 'Rigaku Mercury70'
_diffrn_measurement_method \w
_diffrn_radiation_type 'Mo K\a'
_diffrn_radiation_wavelength 0.71075
_diffrn_reflns_av_R_equivalents 0.0856
_diffrn_reflns_limit_h_max 12
_diffrn_reflns_limit_h_min -22
_diffrn_reflns_limit_k_max 22
_diffrn_reflns_limit_k_min -12
_diffrn_reflns_limit_l_max 75
_diffrn_reflns_limit_l_min -108
_diffrn_reflns_number 15609
_diffrn_reflns_theta_full 27.61
_diffrn_reflns_theta_max 27.60
_diffrn_standards_number 0
_exptl_absorpt_coefficient_mu 3.260
_exptl_absorpt_correction_type none
_exptl_crystal_colour colorless
_exptl_crystal_density_diffrn 1.356
_exptl_crystal_description prism
_exptl_crystal_F_000 8856.00
_exptl_crystal_size_max 0.200
_exptl_crystal_size_mid 0.200
_exptl_crystal_size_min 0.200
_refine_diff_density_max 2.910
_refine_diff_density_min -1.950
_refine_ls_extinction_method none
_refine_ls_goodness_of_fit_ref 1.041
_refine_ls_hydrogen_treatment constr
_refine_ls_number_parameters 466
_refine_ls_number_reflns 8046
_refine_ls_number_restraints 0
_refine_ls_R_factor_gt 0.0861
_refine_ls_shift/su_max 0.009
_refine_ls_structure_factor_coef Fsqd
_refine_ls_weighting_details 'w = 1/[\s^2^(Fo^2^)+(0.1857P)^2^+0.0000P] where P=(Fo^2^+2Fc^2^)/3'
_refine_ls_weighting_scheme calc
_refine_ls_wR_factor_ref 0.2754
_reflns_number_gt 5319
_reflns_number_total 8046
_reflns_threshold_expression F^2^>2.0\s(F^2^)
_cod_data_source_file ic302352k_si_002_1.cif
_cod_data_source_block complex4
_cod_original_sg_symbol_H-M 'R -3:H'
_cod_database_code 4334444

loop_
_symmetry_equiv_pos_site_id
_symmetry_equiv_pos_as_xyz
1 +X,+Y,+Z
2 -Y,+X-Y,+Z
3 -X+Y,-X,+Z
4 -X,-Y,-Z
5 +Y,-X+Y,-Z
6 +X-Y,+X,-Z
7 2/3+X,1/3+Y,1/3+Z
8 2/3-Y,1/3+X-Y,1/3+Z
9 2/3-X+Y,1/3-X,1/3+Z
10 2/3-X,1/3-Y,1/3-Z
11 2/3+Y,1/3-X+Y,1/3-Z
12 2/3+X-Y,1/3+X,1/3-Z
13 1/3+X,2/3+Y,2/3+Z
14 1/3-Y,2/3+X-Y,2/3+Z
15 1/3-X+Y,2/3-X,2/3+Z
16 1/3-X,2/3-Y,2/3-Z
17 1/3+Y,2/3-X+Y,2/3-Z
18 1/3+X-Y,2/3+X,2/3-Z

loop_
_atom_site_label
_atom_site_type_symbol
_atom_site_fract_x
_atom_site_fract_y
_atom_site_fract_z
_atom_site_U_iso_or_equiv
_atom_site_adp_type
_atom_site_occupancy
_atom_site_symmetry_multiplicity
_atom_site_calc_flag
_atom_site_refinement_flags
Pt1 Pt 0.11694(3) 0.52467(3) -0.001263(4) 0.0659(3) Uani 1.0 18 d .
Cd1 Cd 0.3333 0.6667 -0.010056(14) 0.0775(5) Uani 1.0 6 d .
Cl1 Cl 0.3333 0.6667 0.06117(9) 0.136(3) Uani 1.0 6 d .
Cl2 Cl 0.0333(11) 0.8614(11) 0.0206(2) 0.135(6) Uani 0.3330 18 d .
S1 S 0.1794(2) 0.6341(2) -0.01997(3) 0.0735(8) Uani 1.0 18 d .
S2 S 0.0996(2) 0.4228(2) -0.02003(3) 0.0771(8) Uani 1.0 18 d .
O1 O 0.3333 0.6667 0.01743(14) 0.087(4) Uani 1.0 6 d .
O2 O 0.325(2) 0.7246(19) 0.0489(4) 0.200(10) Uiso 0.6667 18 d .
O3 O 0.2512(17) 0.5947(17) 0.0674(3) 0.169(8) Uiso 0.6667 18 d .
O4 O 0.078(2) 0.852(2) 0.0098(4) 0.090(9) Uiso 0.3333 18 d .
O5 O -0.010(4) 0.818(4) 0.0333(6) 0.129(16) Uiso 0.3333 18 d .
O6 O 0.008(5) 0.855(5) 0.0351(8) 0.17(3) Uiso 0.3330 18 d .
O7 O 0.0862(15) 0.8545(15) 0.0037(3) 0.063(6) Uiso 0.3333 18 d .
N1 N 0.1253(6) 0.6084(7) 0.01753(9) 0.070(3) Uani 1.0 18 d .
N2 N 0.0592(7) 0.4327(7) 0.01668(10) 0.074(3) Uani 1.0 18 d .
C1 C 0.1553(9) 0.6933(8) 0.01676(13) 0.081(4) Uani 1.0 18 d .
C2 C 0.1592(9) 0.7436(8) 0.03030(12) 0.077(3) Uani 1.0 18 d .
C3 C 0.1380(9) 0.7043(10) 0.04512(13) 0.083(4) Uani 1.0 18 d .
C4 C 0.1000(10) 0.6117(10) 0.04555(11) 0.084(4) Uani 1.0 18 d .
C5 C 0.0924(9) 0.5601(11) 0.03162(12) 0.085(4) Uani 1.0 18 d .
C6 C 0.0614(9) 0.4658(8) 0.03110(12) 0.073(3) Uani 1.0 18 d .
C7 C 0.0194(10) 0.4097(10) 0.04408(14) 0.089(4) Uani 1.0 18 d .
C8 C -0.0165(11) 0.3187(12) 0.04247(15) 0.098(5) Uani 1.0 18 d .
C9 C -0.0143(11) 0.2849(10) 0.02806(18) 0.101(5) Uani 1.0 18 d .
C10 C 0.0208(10) 0.3418(12) 0.01516(14) 0.095(4) Uani 1.0 18 d .
C11 C 0.1689(8) 0.5733(9) -0.03830(11) 0.077(4) Uani 1.0 18 d .
C12 C 0.1968(8) 0.6249(10) -0.05221(11) 0.079(4) Uani 1.0 18 d .
C13 C 0.1849(10) 0.5813(12) -0.06683(13) 0.102(5) Uani 1.0 18 d .
C14 C 0.1440(9) 0.4876(12) -0.06638(13) 0.096(5) Uani 1.0 18 d .
C15 C 0.1181(9) 0.4370(10) -0.05240(12) 0.085(4) Uani 1.0 18 d .
C16 C 0.1314(8) 0.4833(9) -0.03803(11) 0.070(3) Uani 1.0 18 d .
C17 C 0.1458(14) 0.7572(11) 0.05995(16) 0.118(6) Uani 1.0 18 d .
C18 C 0.1107(10) 0.7066(10) 0.07499(12) 0.094(4) Uani 1.0 18 d .
C19 C 0.1223(13) 0.7671(12) 0.08929(15) 0.132(6) Uani 1.0 18 d .
C20 C 0.0905(15) 0.7118(12) 0.10496(15) 0.134(7) Uani 1.0 18 d .
C21 C 0.1110(12) 0.7728(12) 0.12001(15) 0.116(5) Uani 1.0 18 d .
C22 C 0.0860(15) 0.7158(13) 0.13520(15) 0.136(7) Uani 1.0 18 d .
C23 C 0.1084(12) 0.7692(11) 0.15065(14) 0.112(5) Uani 1.0 18 d .
C24 C 0.0835(15) 0.7192(13) 0.16526(15) 0.144(7) Uani 1.0 18 d .
C25 C 0.1108(12) 0.7696(12) 0.18057(16) 0.125(6) Uani 1.0 18 d .
C26 C 0.0885(17) 0.7162(14) 0.19604(16) 0.155(8) Uani 1.0 18 d .
C27 C 0.1140(13) 0.7654(12) 0.21125(16) 0.126(6) Uani 1.0 18 d .
C28 C 0.090(3) 0.7130(17) 0.22594(17) 0.218(15) Uani 1.0 18 d .
C29 C 0.124(2) 0.7597(18) 0.2415(2) 0.243(18) Uani 1.0 18 d .
C30 C -0.0637(17) 0.2583(15) 0.0568(3) 0.158(9) Uani 1.0 18 d .
C31 C -0.019(3) 0.218(3) 0.0638(4) 0.261(19) Uani 1.0 18 d .
C32 C -0.082(3) 0.151(5) 0.0769(6) 0.43(5) Uani 1.0 18 d .
C33 C -0.038(3) 0.152(3) 0.0885(4) 0.27(3) Uani 1.0 18 d .
C34 C -0.081(3) 0.099(3) 0.1040(4) 0.30(3) Uani 1.0 18 d .
C35 C -0.0474(16) 0.1386(17) 0.1190(3) 0.183(11) Uani 1.0 18 d .
C36 C -0.077(2) 0.0991(17) 0.1339(3) 0.202(14) Uani 1.0 18 d .
C37 C -0.0458(15) 0.1348(16) 0.1480(3) 0.162(9) Uani 1.0 18 d .
C38 C -0.084(3) 0.0944(18) 0.1646(3) 0.186(10) Uani 1.0 18 d .
C39 C -0.0502(17) 0.1364(17) 0.1796(3) 0.181(11) Uani 1.0 18 d .
C40 C -0.077(3) 0.096(3) 0.1945(3) 0.201(12) Uani 1.0 18 d .
C41 C -0.045(3) 0.1332(19) 0.2079(5) 0.208(13) Uani 1.0 18 d .
C42 C -0.074(4) 0.079(4) 0.2236(4) 0.32(3) Uani 1.0 18 d .
H1A H 0.0234 0.6751 0.1963 0.1861 Uiso 1.0 18 calc R
H1B H 0.1172 0.6792 0.1956 0.1861 Uiso 1.0 18 calc R
H2A H 0.1793 0.8053 0.2112 0.1507 Uiso 1.0 18 calc R
H2B H 0.0867 0.8036 0.2116 0.1507 Uiso 1.0 18 calc R
H3A H 0.1104 0.6692 0.2249 0.2614 Uiso 1.0 18 calc R
H3B H 0.0243 0.6789 0.2266 0.2614 Uiso 1.0 18 calc R
H4A H 0.0972 0.7968 0.2437 0.2917 Uiso 1.0 18 calc R
H4B H 0.1887 0.7973 0.2410 0.2917 Uiso 1.0 18 calc R
H4C H 0.1078 0.7156 0.2500 0.2917 Uiso 1.0 18 calc R
H6A H -0.0575 0.1825 0.2091 0.2495 Uiso 1.0 18 calc R
H6B H 0.0206 0.1605 0.2072 0.2495 Uiso 1.0 18 calc R
H8 H 0.2232 0.6878 -0.0517 0.0953 Uiso 1.0 18 calc R
H9 H 0.2034 0.6132 -0.0766 0.1223 Uiso 1.0 18 calc R
H10A H -0.0722 0.0235 0.2223 0.3793 Uiso 1.0 18 calc R
H10B H -0.1349 0.0640 0.2263 0.3793 Uiso 1.0 18 calc R
H10C H -0.0338 0.1138 0.2323 0.3793 Uiso 1.0 18 calc R
H12 H 0.1333 0.4570 -0.0762 0.1153 Uiso 1.0 18 calc R
H13 H 0.0928 0.3742 -0.0526 0.1022 Uiso 1.0 18 calc R
H15 H 0.1753 0.7226 0.0068 0.0974 Uiso 1.0 18 calc R
H16 H 0.0182 0.3173 0.0050 0.1144 Uiso 1.0 18 calc R
H17A H 0.2095 0.8012 0.0616 0.1414 Uiso 1.0 18 calc R
H17B H 0.1147 0.7909 0.0580 0.1414 Uiso 1.0 18 calc R
H18A H 0.1418 0.6731 0.0772 0.1130 Uiso 1.0 18 calc R
H18B H 0.0467 0.6629 0.0736 0.1130 Uiso 1.0 18 calc R
H19A H 0.0876 0.7973 0.0875 0.1580 Uiso 1.0 18 calc R
H19B H 0.1858 0.8133 0.0903 0.1580 Uiso 1.0 18 calc R
H21 H 0.1763 0.8046 0.0292 0.0924 Uiso 1.0 18 calc R
H22A H 0.1204 0.6763 0.1061 0.1606 Uiso 1.0 18 calc R
H22B H 0.0256 0.6699 0.1043 0.1606 Uiso 1.0 18 calc R
H23 H -0.0365 0.2229 0.0268 0.1209 Uiso 1.0 18 calc R
H24A H 0.1750 0.8181 0.1203 0.1387 Uiso 1.0 18 calc R
H24B H 0.0765 0.8041 0.1195 0.1387 Uiso 1.0 18 calc R
H25A H 0.0213 0.6728 0.1350 0.1633 Uiso 1.0 18 calc R
H25B H 0.1173 0.6814 0.1351 0.1633 Uiso 1.0 18 calc R
H27A H 0.1734 0.8107 0.1509 0.1341 Uiso 1.0 18 calc R
H27B H 0.0792 0.8056 0.1504 0.1341 Uiso 1.0 18 calc R
H28A H 0.1086 0.6790 0.1651 0.1733 Uiso 1.0 18 calc R
H28B H 0.0180 0.6813 0.1654 0.1733 Uiso 1.0 18 calc R
H29A H 0.0830 0.8074 0.1810 0.1501 Uiso 1.0 18 calc R
H29B H 0.1760 0.8101 0.1802 0.1501 Uiso 1.0 18 calc R
H30 H 0.0785 0.5818 0.0554 0.1003 Uiso 1.0 18 calc R
H31A H 0.0374 0.2642 0.0687 0.3133 Uiso 1.0 18 calc R
H31B H -0.0045 0.1861 0.0557 0.3133 Uiso 1.0 18 calc R
H32A H -0.1422 0.0737 0.1951 0.2415 Uiso 1.0 18 calc R
H32B H -0.0709 0.0422 0.1941 0.2415 Uiso 1.0 18 calc R
H33A H 0.0149 0.1605 0.1792 0.2177 Uiso 1.0 18 calc R
H33B H -0.0590 0.1885 0.1799 0.2177 Uiso 1.0 18 calc R
H34A H -0.1472 0.0788 0.1644 0.2233 Uiso 1.0 18 calc R
H34B H -0.0841 0.0374 0.1651 0.2233 Uiso 1.0 18 calc R
H36A H -0.0430 0.1931 0.1479 0.1950 Uiso 1.0 18 calc R
H36B H 0.0166 0.1479 0.1482 0.1950 Uiso 1.0 18 calc R
H37A H -0.1413 0.0799 0.1342 0.2425 Uiso 1.0 18 calc R
H37B H -0.0737 0.0439 0.1336 0.2425 Uiso 1.0 18 calc R
H38A H -0.0728 0.2939 0.0649 0.1900 Uiso 1.0 18 calc R
H38B H -0.1231 0.2108 0.0533 0.1900 Uiso 1.0 18 calc R
H39A H 0.0171 0.1592 0.1187 0.2198 Uiso 1.0 18 calc R
H39B H -0.0523 0.1930 0.1191 0.2198 Uiso 1.0 18 calc R
H40 H 0.0156 0.4340 0.0540 0.1070 Uiso 1.0 18 calc R
H41A H -0.1447 0.0798 0.1037 0.3637 Uiso 1.0 18 calc R
H41B H -0.0764 0.0440 0.1035 0.3637 Uiso 1.0 18 calc R
H42A H -0.0013 0.2149 0.0916 0.3218 Uiso 1.0 18 calc R
H42B H 0.0030 0.1323 0.0846 0.3218 Uiso 1.0 18 calc R
H43A H -0.1261 0.1678 0.0803 0.5172 Uiso 1.0 18 calc R
H43B H -0.1143 0.0902 0.0724 0.5172 Uiso 1.0 18 calc R

loop_
_atom_site_aniso_label
_atom_site_aniso_U_11
_atom_site_aniso_U_22
_atom_site_aniso_U_33
_atom_site_aniso_U_12
_atom_site_aniso_U_13
_atom_site_aniso_U_23
Pt1 0.0652(4) 0.0770(4) 0.0573(3) 0.0369(3) 0.00176(13) 0.00002(14)
Cd1 0.0888(7) 0.0888(7) 0.0550(6) 0.0444(4) 0.0000 0.0000
Cl1 0.157(5) 0.157(5) 0.095(5) 0.078(3) 0.0000 0.0000
Cl2 0.154(14) 0.138(13) 0.160(13) 0.108(12) -0.052(10) -0.054(10)
S1 0.0761(19) 0.0733(19) 0.0631(13) 0.0314(15) 0.0041(10) -0.0018(10)
S2 0.081(2) 0.073(2) 0.0696(14) 0.0326(17) 0.0035(12) -0.0076(11)
O1 0.101(7) 0.101(7) 0.058(7) 0.051(4) 0.0000 0.0000
N1 0.080(7) 0.080(7) 0.056(4) 0.045(6) -0.005(4) -0.005(4)
N2 0.078(7) 0.069(7) 0.076(5) 0.037(6) -0.004(4) 0.007(4)
C1 0.100(9) 0.054(8) 0.072(6) 0.025(7) 0.004(5) 0.009(5)
C2 0.090(9) 0.078(9) 0.072(6) 0.049(8) 0.013(5) 0.001(5)
C3 0.087(10) 0.095(10) 0.076(7) 0.052(8) 0.011(6) 0.000(6)
C4 0.103(10) 0.101(10) 0.052(5) 0.055(8) 0.004(5) 0.002(5)
C5 0.086(9) 0.131(12) 0.056(5) 0.068(9) 0.001(5) 0.012(6)
C6 0.091(9) 0.066(8) 0.068(6) 0.044(7) 0.011(5) 0.006(5)
C7 0.099(10) 0.085(10) 0.080(7) 0.042(8) 0.008(6) 0.020(6)
C8 0.111(11) 0.129(14) 0.087(8) 0.085(11) 0.018(7) 0.022(8)
C9 0.100(11) 0.076(10) 0.125(11) 0.044(9) 0.023(8) 0.019(8)
C10 0.100(10) 0.129(14) 0.066(6) 0.064(10) 0.018(6) 0.007(6)
C11 0.062(7) 0.100(10) 0.058(5) 0.032(7) 0.003(4) 0.001(5)
C12 0.080(8) 0.100(10) 0.057(5) 0.044(7) 0.005(5) 0.010(5)
C13 0.099(10) 0.133(13) 0.054(6) 0.043(10) -0.005(5) -0.009(6)
C14 0.074(9) 0.132(13) 0.067(6) 0.040(9) -0.016(5) -0.035(7)
C15 0.084(9) 0.103(10) 0.059(6) 0.040(8) -0.006(5) -0.016(5)
C16 0.066(7) 0.079(9) 0.061(5) 0.034(7) 0.001(4) -0.010(5)
C17 0.168(16) 0.092(11) 0.072(7) 0.049(11) 0.010(8) -0.005(6)
C18 0.097(10) 0.107(10) 0.060(6) 0.037(8) -0.001(5) -0.012(6)
C19 0.165(15) 0.119(12) 0.062(7) 0.035(11) 0.003(8) -0.020(7)
C20 0.186(18) 0.121(13) 0.062(7) 0.053(13) 0.006(8) -0.010(7)
C21 0.140(14) 0.135(13) 0.066(7) 0.065(11) -0.002(7) -0.025(7)
C22 0.195(18) 0.130(13) 0.067(7) 0.068(14) 0.006(9) -0.015(8)
C23 0.144(14) 0.118(12) 0.063(7) 0.057(11) -0.016(7) -0.017(6)
C24 0.178(18) 0.133(15) 0.069(8) 0.037(13) 0.012(9) -0.008(8)
C25 0.130(13) 0.138(13) 0.066(7) 0.036(11) 0.009(7) -0.015(7)
C26 0.23(3) 0.133(14) 0.065(7) 0.065(15) -0.015(11) -0.017(8)
C27 0.137(14) 0.139(14) 0.064(7) 0.041(11) 0.008(7) -0.009(7)
C28 0.35(4) 0.17(2) 0.059(8) 0.07(3) 0.010(14) -0.014(10)
C29 0.29(4) 0.20(3) 0.067(10) -0.01(3) 0.021(14) -0.030(12)
C30 0.20(2) 0.149(17) 0.150(16) 0.102(17) 0.087(16) 0.084(14)
C31 0.30(4) 0.35(5) 0.19(3) 0.21(4) 0.12(3) 0.21(3)
C32 0.29(5) 0.73(11) 0.31(5) 0.28(7) 0.17(4) 0.42(7)
C33 0.18(3) 0.32(5) 0.19(3) 0.04(3) 0.04(3) 0.12(3)
C34 0.20(3) 0.29(4) 0.17(3) -0.07(3) -0.04(2) 0.12(3)
C35 0.142(19) 0.16(2) 0.150(19) 0.005(16) 0.016(14) 0.045(16)
C36 0.20(3) 0.15(2) 0.139(18) 0.006(17) -0.061(17) 0.052(15)
C37 0.134(17) 0.148(18) 0.17(2) 0.040(14) 0.001(14) 0.041(15)
C38 0.26(4) 0.16(2) 0.138(17) 0.11(2) -0.05(2) 0.011(15)
C39 0.17(3) 0.16(2) 0.144(19) 0.033(17) -0.026(16) 0.013(15)
C40 0.26(4) 0.25(4) 0.102(14) 0.14(3) -0.060(18) -0.022(17)
C41 0.22(3) 0.15(3) 0.23(4) 0.08(2) -0.06(3) -0.02(2)
C42 0.41(6) 0.51(8) 0.12(2) 0.30(6) -0.11(3) -0.09(4)

loop_
_atom_type_symbol
_atom_type_description
_atom_type_scat_dispersion_real
_atom_type_scat_dispersion_imag
_atom_type_scat_source
C C 0.0033 0.0016
;
International Tables for Crystallography
(1992, Vol. C, Tables 4.2.6.8 and 6.1.1.4)
;
H H 0.0000 0.0000
;
International Tables for Crystallography
(1992, Vol. C, Table 6.1.1.4)
;
N N 0.0061 0.0033
;
International Tables for Crystallography
(1992, Vol. C, Tables 4.2.6.8 and 6.1.1.4)
;
O O 0.0106 0.0060
;
International Tables for Crystallography
(1992, Vol. C, Tables 4.2.6.8 and 6.1.1.4)
;
Cd Cd -0.8075 1.2024
;
International Tables for Crystallography
(1992, Vol. C, Tables 4.2.6.8 and 6.1.1.4)
;
Cl Cl 0.1484 0.1585
;
International Tables for Crystallography
(1992, Vol. C, Tables 4.2.6.8 and 6.1.1.4)
;
Pt Pt -1.7033 8.3905
;
International Tables for Crystallography
(1992, Vol. C, Tables 4.2.6.8 and 6.1.1.4)
;
S S 0.1246 0.1234
;
International Tables for Crystallography
(1992, Vol. C, Tables 4.2.6.8 and 6.1.1.4)
;

loop_
_geom_angle_atom_site_label_1
_geom_angle_atom_site_label_2
_geom_angle_atom_site_label_3
_geom_angle
_geom_angle_publ_flag
_geom_angle_site_symmetry_1
_geom_angle_site_symmetry_3
S1 Pt1 S2 89.52(11) yes . .
S1 Pt1 N1 95.9(3) yes . .
S1 Pt1 N2 175.6(4) yes . .
S2 Pt1 N1 174.5(3) yes . .
S2 Pt1 N2 94.7(4) yes . .
N1 Pt1 N2 79.8(4) yes . .
S1 Cd1 S1 110.05(11) yes . 2_665
S1 Cd1 S1 110.08(11) yes . 3_565
S1 Cd1 O1 108.89(7) yes . .
S1 Cd1 S1 110.03(11) yes 2_665 3_565
S1 Cd1 O1 108.87(7) yes 2_665 .
S1 Cd1 O1 108.88(7) yes 3_565 .
O2 Cl1 O2 77.8(18) yes . 2_665
O2 Cl1 O2 77.8(18) yes . 3_565
O2 Cl1 O3 116.4(18) yes . .
O2 Cl1 O3 135.6(18) yes . 2_665
O2 Cl1 O3 66.1(16) yes . 3_565
O2 Cl1 O2 77.8(18) yes 2_665 3_565
O2 Cl1 O3 66.1(16) yes 2_665 .
O2 Cl1 O3 116.3(18) yes 2_665 2_665
O2 Cl1 O3 135.7(18) yes 2_665 3_565
O2 Cl1 O3 135.6(18) yes 3_565 .
O2 Cl1 O3 66.0(16) yes 3_565 2_665
O2 Cl1 O3 116.4(18) yes 3_565 3_565
O3 Cl1 O3 107.5(19) yes . 2_665
O3 Cl1 O3 107.6(19) yes . 3_565
O3 Cl1 O3 107.5(19) yes 2_665 3_565
O4 Cl2 O5 137(5) yes . .
O4 Cl2 O6 153(5) yes . .
O4 Cl2 O7 9(2) yes . .
O5 Cl2 O6 26(4) yes . .
O5 Cl2 O7 144(4) yes . .
O6 Cl2 O7 161(5) yes . .
Pt1 S1 Cd1 88.20(12) yes . .
Pt1 S1 C11 103.4(5) yes . .
Cd1 S1 C11 101.2(5) yes . .
Pt1 S2 C16 104.6(5) yes . .
Cl1 O2 O3 55.3(13) yes . 3_565
Cl1 O3 O2 58.7(17) yes . 2_665
Cl2 O4 O7 150(7) yes . .
Cl2 O5 O6 75(8) yes . .
Cl2 O6 O5 80(9) yes . .
Cl2 O7 O4 22(6) yes . .
Pt1 N1 C1 126.7(7) yes . .
Pt1 N1 C5 110.9(10) yes . .
C1 N1 C5 122.4(11) yes . .
Pt1 N2 C6 115.7(9) yes . .
Pt1 N2 C10 126.2(8) yes . .
C6 N2 C10 118.1(10) yes . .
N1 C1 C2 122.0(10) yes . .
C1 C2 C3 120.1(13) yes . .
C2 C3 C4 116.6(11) yes . .
C2 C3 C17 121.5(14) yes . .
C4 C3 C17 121.5(11) yes . .
C3 C4 C5 122.5(11) yes . .
N1 C5 C4 115.7(13) yes . .
N1 C5 C6 117.5(12) yes . .
C4 C5 C6 126.5(11) yes . .
N2 C6 C5 115.4(10) yes . .
N2 C6 C7 121.0(12) yes . .
C5 C6 C7 122.3(12) yes . .
C6 C7 C8 119.9(13) yes . .
C7 C8 C9 119.1(13) yes . .
C7 C8 C30 119.0(15) yes . .
C9 C8 C30 121.7(17) yes . .
C8 C9 C10 119.3(16) yes . .
N2 C10 C9 122.1(13) yes . .
S1 C11 C12 115.6(11) yes . .
S1 C11 C16 120.2(8) yes . .
C12 C11 C16 124.1(11) yes . .
C11 C12 C13 118.4(14) yes . .
C12 C13 C14 116.8(12) yes . .
C13 C14 C15 124.3(13) yes . .
C14 C15 C16 116.9(14) yes . .
S2 C16 C11 121.7(8) yes . .
S2 C16 C15 119.0(11) yes . .
C11 C16 C15 119.4(10) yes . .
C3 C17 C18 117.2(13) yes . .
C17 C18 C19 112.7(13) yes . .
C18 C19 C20 110.8(14) yes . .
C19 C20 C21 112.0(14) yes . .
C20 C21 C22 109.8(15) yes . .
C21 C22 C23 114.3(15) yes . .
C22 C23 C24 116.8(15) yes . .
C23 C24 C25 118.1(16) yes . .
C24 C25 C26 117.9(16) yes . .
C25 C26 C27 118.3(17) yes . .
C26 C27 C28 117.5(17) yes . .
C27 C28 C29 119(2) yes . .
C8 C30 C31 115(3) yes . .
C30 C31 C32 108(4) yes . .
C31 C32 C33 111(4) yes . .
C32 C33 C34 124(4) yes . .
C33 C34 C35 120(3) yes . .
C34 C35 C36 127(3) yes . .
C35 C36 C37 128(2) yes . .
C36 C37 C38 128(2) yes . .
C37 C38 C39 126(2) yes . .
C38 C39 C40 126(3) yes . .
C39 C40 C41 125(3) yes . .
C40 C41 C42 121(3) yes . .
N1 C1 H15 119.027 no . .
C2 C1 H15 119.006 no . .
C1 C2 H21 119.949 no . .
C3 C2 H21 119.906 no . .
C3 C4 H30 118.750 no . .
C5 C4 H30 118.774 no . .
C6 C7 H40 120.072 no . .
C8 C7 H40 120.040 no . .
C8 C9 H23 120.368 no . .
C10 C9 H23 120.331 no . .
N2 C10 H16 118.944 no . .
C9 C10 H16 118.935 no . .
C11 C12 H8 120.822 no . .
C13 C12 H8 120.820 no . .
C12 C13 H9 121.586 no . .
C14 C13 H9 121.607 no . .
C13 C14 H12 117.841 no . .
C15 C14 H12 117.821 no . .
C14 C15 H13 121.546 no . .
C16 C15 H13 121.509 no . .
C3 C17 H17A 107.988 no . .
C3 C17 H17B 107.955 no . .
C18 C17 H17A 108.013 no . .
C18 C17 H17B 108.037 no . .
H17A C17 H17B 107.247 no . .
C17 C18 H18A 109.087 no . .
C17 C18 H18B 109.083 no . .
C19 C18 H18A 109.003 no . .
C19 C18 H18B 109.018 no . .
H18A C18 H18B 107.803 no . .
C18 C19 H19A 109.508 no . .
C18 C19 H19B 109.504 no . .
C20 C19 H19A 109.468 no . .
C20 C19 H19B 109.458 no . .
H19A C19 H19B 108.069 no . .
C19 C20 H22A 109.198 no . .
C19 C20 H22B 109.197 no . .
C21 C20 H22A 109.224 no . .
C21 C20 H22B 109.227 no . .
H22A C20 H22B 107.901 no . .
C20 C21 H24A 109.709 no . .
C20 C21 H24B 109.699 no . .
C22 C21 H24A 109.697 no . .
C22 C21 H24B 109.688 no . .
H24A C21 H24B 108.180 no . .
C21 C22 H25A 108.654 no . .
C21 C22 H25B 108.641 no . .
C23 C22 H25A 108.713 no . .
C23 C22 H25B 108.708 no . .
H25A C22 H25B 107.598 no . .
C22 C23 H27A 108.099 no . .
C22 C23 H27B 108.080 no . .
C24 C23 H27A 108.069 no . .
C24 C23 H27B 108.086 no . .
H27A C23 H27B 107.288 no . .
C23 C24 H28A 107.787 no . .
C23 C24 H28B 107.803 no . .
C25 C24 H28A 107.793 no . .
C25 C24 H28B 107.769 no . .
H28A C24 H28B 107.138 no . .
C24 C25 H29A 107.818 no . .
C24 C25 H29B 107.828 no . .
C26 C25 H29A 107.855 no . .
C26 C25 H29B 107.848 no . .
H29A C25 H29B 107.154 no . .
C25 C26 H1A 107.745 no . .
C25 C26 H1B 107.749 no . .
C27 C26 H1A 107.725 no . .
C27 C26 H1B 107.708 no . .
H1A C26 H1B 107.105 no . .
C26 C27 H2A 107.906 no . .
C26 C27 H2B 107.922 no . .
C28 C27 H2A 107.953 no . .
C28 C27 H2B 107.934 no . .
H2A C27 H2B 107.200 no . .
C27 C28 H3A 107.461 no . .
C27 C28 H3B 107.496 no . .
C29 C28 H3A 107.516 no . .
C29 C28 H3B 107.493 no . .
H3A C28 H3B 106.982 no . .
C28 C29 H4A 109.479 no . .
C28 C29 H4B 109.463 no . .
C28 C29 H4C 109.460 no . .
H4A C29 H4B 109.464 no . .
H4A C29 H4C 109.464 no . .
H4B C29 H4C 109.499 no . .
C8 C30 H38A 108.443 no . .
C8 C30 H38B 108.415 no . .
C31 C30 H38A 108.432 no . .
C31 C30 H38B 108.429 no . .
H38A C30 H38B 107.473 no . .
C30 C31 H31A 110.072 no . .
C30 C31 H31B 110.087 no . .
C32 C31 H31A 110.108 no . .
C32 C31 H31B 110.076 no . .
H31A C31 H31B 108.395 no . .
C31 C32 H43A 109.532 no . .
C31 C32 H43B 109.547 no . .
C33 C32 H43A 109.534 no . .
C33 C32 H43B 109.532 no . .
H43A C32 H43B 108.088 no . .
C32 C33 H42A 106.417 no . .
C32 C33 H42B 106.401 no . .
C34 C33 H42A 106.429 no . .
C34 C33 H42B 106.436 no . .
H42A C33 H42B 106.472 no . .
C33 C34 H41A 107.293 no . .
C33 C34 H41B 107.295 no . .
C35 C34 H41A 107.257 no . .
C35 C34 H41B 107.268 no . .
H41A C34 H41B 106.886 no . .
C34 C35 H39A 105.606 no . .
C34 C35 H39B 105.572 no . .
C36 C35 H39A 105.586 no . .
C36 C35 H39B 105.626 no . .
H39A C35 H39B 106.105 no . .
C35 C36 H37A 105.398 no . .
C35 C36 H37B 105.358 no . .
C37 C36 H37A 105.356 no . .
C37 C36 H37B 105.398 no . .
H37A C36 H37B 106.011 no . .
C36 C37 H36A 105.337 no . .
C36 C37 H36B 105.336 no . .
C38 C37 H36A 105.356 no . .
C38 C37 H36B 105.372 no . .
H36A C37 H36B 105.996 no . .
C37 C38 H34A 105.767 no . .
C37 C38 H34B 105.739 no . .
C39 C38 H34A 105.773 no . .
C39 C38 H34B 105.780 no . .
H34A C38 H34B 106.170 no . .
C38 C39 H33A 105.922 no . .
C38 C39 H33B 105.907 no . .
C40 C39 H33A 105.889 no . .
C40 C39 H33B 105.883 no . .
H33A C39 H33B 106.240 no . .
C39 C40 H32A 105.999 no . .
C39 C40 H32B 105.974 no . .
C41 C40 H32A 105.989 no . .
C41 C40 H32B 106.002 no . .
H32A C40 H32B 106.277 no . .
C40 C41 H6A 107.122 no . .
C40 C41 H6B 107.115 no . .
C42 C41 H6A 107.147 no . .
C42 C41 H6B 107.148 no . .
H6A C41 H6B 106.805 no . .
C41 C42 H10A 109.509 no . .
C41 C42 H10B 109.489 no . .
C41 C42 H10C 109.488 no . .
H10A C42 H10B 109.461 no . .
H10A C42 H10C 109.430 no . .
H10B C42 H10C 109.449 no . .

loop_
_geom_bond_atom_site_label_1
_geom_bond_atom_site_label_2
_geom_bond_distance
_geom_bond_publ_flag
_geom_bond_site_symmetry_2
Pt1 S1 2.258(3) yes .
Pt1 S2 2.252(4) yes .
Pt1 N1 2.081(10) yes .
Pt1 N2 2.036(9) yes .
Cd1 S1 2.551(4) yes .
Cd1 S1 2.552(4) yes 2_665
Cd1 S1 2.551(4) yes 3_565
Cd1 O1 2.289(12) yes .
Cl1 O2 1.49(4) yes .
Cl1 O2 1.49(4) yes 2_665
Cl1 O2 1.49(4) yes 3_565
Cl1 O3 1.43(3) yes .
Cl1 O3 1.43(3) yes 2_665
Cl1 O3 1.43(3) yes 3_565
Cl2 O4 1.24(5) yes .
Cl2 O5 1.29(6) yes .
Cl2 O6 1.27(7) yes .
Cl2 O7 1.71(4) yes .
S1 C11 1.807(12) yes .
S2 C16 1.748(11) yes .
O2 O3 1.59(4) yes 3_565
O4 O7 0.52(4) yes .
O5 O6 0.57(9) yes .
N1 C1 1.283(17) yes .
N1 C5 1.384(14) yes .
N2 C6 1.322(15) yes .
N2 C10 1.36(2) yes .
C1 C2 1.402(18) yes .
C2 C3 1.366(16) yes .
C3 C4 1.39(2) yes .
C3 C17 1.50(2) yes .
C4 C5 1.426(19) yes .
C5 C6 1.43(3) yes .
C6 C7 1.387(16) yes .
C7 C8 1.37(3) yes .
C8 C9 1.34(3) yes .
C8 C30 1.52(3) yes .
C9 C10 1.37(2) yes .
C11 C12 1.390(15) yes .
C11 C16 1.35(2) yes .
C12 C13 1.390(18) yes .
C13 C14 1.40(3) yes .
C14 C15 1.387(18) yes .
C15 C16 1.391(17) yes .
C17 C18 1.471(18) yes .
C18 C19 1.53(2) yes .
C19 C20 1.54(2) yes .
C20 C21 1.56(3) yes .
C21 C22 1.52(2) yes .
C22 C23 1.51(2) yes .
C23 C24 1.43(2) yes .
C24 C25 1.48(2) yes .
C25 C26 1.52(3) yes .
C26 C27 1.46(2) yes .
C27 C28 1.45(3) yes .
C28 C29 1.48(3) yes .
C30 C31 1.39(6) yes .
C31 C32 1.57(6) yes .
C32 C33 1.21(7) yes .
C33 C34 1.54(5) yes .
C34 C35 1.40(4) yes .
C35 C36 1.39(4) yes .
C36 C37 1.31(4) yes .
C37 C38 1.54(4) yes .
C38 C39 1.41(4) yes .
C39 C40 1.38(4) yes .
C40 C41 1.27(5) yes .
C41 C42 1.54(5) yes .
C1 H15 0.939 no .
C2 H21 0.940 no .
C4 H30 0.940 no .
C7 H40 0.940 no .
C9 H23 0.940 no .
C10 H16 0.940 no .
C12 H8 0.940 no .
C13 H9 0.940 no .
C14 H12 0.940 no .
C15 H13 0.940 no .
C17 H17A 0.980 no .
C17 H17B 0.980 no .
C18 H18A 0.980 no .
C18 H18B 0.980 no .
C19 H19A 0.980 no .
C19 H19B 0.980 no .
C20 H22A 0.980 no .
C20 H22B 0.980 no .
C21 H24A 0.980 no .
C21 H24B 0.980 no .
C22 H25A 0.980 no .
C22 H25B 0.980 no .
C23 H27A 0.980 no .
C23 H27B 0.980 no .
C24 H28A 0.980 no .
C24 H28B 0.980 no .
C25 H29A 0.980 no .
C25 H29B 0.980 no .
C26 H1A 0.980 no .
C26 H1B 0.980 no .
C27 H2A 0.980 no .
C27 H2B 0.980 no .
C28 H3A 0.980 no .
C28 H3B 0.980 no .
C29 H4A 0.970 no .
C29 H4B 0.970 no .
C29 H4C 0.970 no .
C30 H38A 0.980 no .
C30 H38B 0.980 no .
C31 H31A 0.980 no .
C31 H31B 0.980 no .
C32 H43A 0.980 no .
C32 H43B 0.980 no .
C33 H42A 0.980 no .
C33 H42B 0.980 no .
C34 H41A 0.980 no .
C34 H41B 0.980 no .
C35 H39A 0.980 no .
C35 H39B 0.980 no .
C36 H37A 0.980 no .
C36 H37B 0.980 no .
C37 H36A 0.980 no .
C37 H36B 0.980 no .
C38 H34A 0.980 no .
C38 H34B 0.980 no .
C39 H33A 0.980 no .
C39 H33B 0.980 no .
C40 H32A 0.980 no .
C40 H32B 0.980 no .
C41 H6A 0.980 no .
C41 H6B 0.980 no .
C42 H10A 0.970 no .
C42 H10B 0.970 no .
C42 H10C 0.970 no .

loop_
_geom_contact_atom_site_label_1
_geom_contact_atom_site_label_2
_geom_contact_distance
_geom_contact_publ_flag
_geom_contact_site_symmetry_2
Cd1 C11 3.401(11) no 2_665
Cd1 C11 3.399(11) no 3_565
S1 C1 3.314(13) no .
S2 C10 3.237(12) no .
O1 N1 3.193(11) no .
O1 N1 3.194(11) no 2_665
O1 N1 3.193(11) no 3_565
O1 C1 3.311(17) no .
O1 C1 3.313(17) no 2_665
O1 C1 3.312(17) no 3_565
N1 C3 2.772(16) no .
N2 C8 2.756(17) no .
C1 C4 2.699(15) no .
C2 C5 2.77(3) no .
C4 C7 3.03(3) no .
C4 C18 2.899(18) no .
C5 C10 3.59(3) no .
C6 C9 2.72(2) no .
C7 C10 2.68(2) no .
C7 C31 3.43(5) no .
C9 C31 3.18(4) no .
C11 C14 2.681(18) no .
C12 C13 3.57(3) no 3_565
C12 C15 2.81(3) no .
C13 C16 2.808(17) no .
C30 C33 3.36(5) no .
C32 C35 3.57(6) no .
Cl2 O7 3.34(3) no 5_455
S2 C5 3.588(18) no 4_565
O1 O2 2.83(4) no .
O1 O2 2.83(4) no 2_665
O1 O2 2.83(4) no 3_565
O2 O1 2.83(4) no .
O2 C2 3.39(4) no .
O2 C3 3.06(5) no .
O2 C4 3.35(4) no .
O2 C4 3.13(3) no 3_565
O2 C5 3.20(3) no 3_565
O2 C6 3.54(4) no 3_565
O2 C17 3.51(5) no .
O3 C4 3.30(4) no .
O3 C17 3.53(4) no 2_665
O4 O7 3.54(4) no 5_455
O4 C2 3.31(5) no .
O4 C10 3.55(4) no 4_565
O7 Cl2 3.34(3) no 6_665
O7 O4 3.54(4) no 6_665
O7 O7 3.54(4) no 5_455
O7 O7 3.54(4) no 6_665
O7 C2 3.54(4) no .
O7 C9 3.36(3) no 4_565
O7 C10 3.32(3) no 4_565
C2 O2 3.39(4) no .
C2 O4 3.31(5) no .
C2 O7 3.54(4) no .
C3 O2 3.06(5) no .
C4 O2 3.35(4) no .
C4 O2 3.13(3) no 2_665
C4 O3 3.30(4) no .
C4 C15 3.46(3) no 4_565
C4 C16 3.518(19) no 4_565
C5 S2 3.588(18) no 4_565
C5 O2 3.20(3) no 2_665
C5 C16 3.57(2) no 4_565
C6 O2 3.54(4) no 2_665
C7 C11 3.43(3) no 4_565
C7 C12 3.52(3) no 4_565
C9 O7 3.36(3) no 4_565
C10 O4 3.55(4) no 4_565
C10 O7 3.32(3) no 4_565
C11 C7 3.43(3) no 4_565
C12 C7 3.52(3) no 4_565
C15 C4 3.46(3) no 4_565
C16 C4 3.518(19) no 4_565
C16 C5 3.57(2) no 4_565
C17 O2 3.51(5) no .
C17 O3 3.53(4) no 3_565
Pt1 H15 3.1012 no .
Pt1 H16 3.1305 no .
Cd1 H15 3.5887 no .
Cd1 H15 3.5902 no 2_665
Cd1 H15 3.5898 no 3_565
S1 H8 2.7786 no .
S1 H15 2.7212 no .
S2 H13 2.8246 no .
S2 H16 2.6527 no .
O1 H15 3.4177 no .
O1 H15 3.4193 no 2_665
O1 H15 3.4189 no 3_565
N1 H21 3.1811 no .
N1 H30 3.2302 no .
N2 H21 3.1794 no 2_665
N2 H23 3.2370 no .
N2 H40 3.1970 no .
C2 H17A 2.7664 no .
C2 H17B 2.6769 no .
C2 H30 3.1888 no .
C3 H15 3.2365 no .
C3 H18A 2.7359 no .
C3 H18B 2.7372 no .
C4 H17A 3.1301 no .
C4 H17B 3.1357 no .
C4 H18A 2.7999 no .
C4 H18B 2.8092 no .
C4 H21 3.1960 no .
C4 H40 2.7376 no .
C5 H15 3.1794 no .
C5 H40 2.6542 no .
C6 H16 3.1485 no .
C6 H21 3.4165 no 2_665
C6 H30 2.7507 no .
C7 H17A 3.4195 no 2_665
C7 H23 3.1944 no .
C7 H30 2.7686 no .
C7 H31A 3.3641 no .
C7 H38A 2.5164 no .
C7 H38B 3.1452 no .
C8 H16 3.1828 no .
C8 H17A 3.5896 no 2_665
C8 H21 3.4632 no 2_665
C8 H31A 2.7138 no .
C8 H31B 2.6272 no .
C9 H21 3.1373 no 2_665
C9 H31A 3.5600 no .
C9 H31B 2.9111 no .
C9 H38A 3.2595 no .
C9 H38B 2.6733 no .
C9 H40 3.1882 no .
C10 H21 3.0152 no 2_665
C11 H8 3.0580 no 2_665
C11 H9 3.2498 no .
C11 H13 3.2194 no .
C12 H8 3.0579 no 2_665
C12 H12 3.2188 no .
C13 H8 2.9525 no 2_665
C13 H9 3.4907 no 2_665
C13 H13 3.3072 no .
C14 H8 3.2379 no .
C14 H8 2.8542 no 2_665
C15 H8 2.8896 no 2_665
C15 H9 3.3059 no .
C16 H8 3.2549 no .
C16 H8 2.9966 no 2_665
C16 H12 3.2130 no .
C17 H19A 2.7248 no .
C17 H19B 2.6710 no .
C17 H21 2.6601 no .
C17 H30 2.6603 no .
C17 H31A 3.1644 no 3_565
C18 H22A 2.6633 no .
C18 H22B 2.7530 no .
C18 H30 2.5254 no .
C19 H17A 2.6530 no .
C19 H17B 2.6551 no .
C19 H24A 2.7278 no .
C19 H24B 2.8004 no .
C19 H31A 3.3801 no 3_565
C19 H42A 3.5137 no 3_565
C20 H18A 2.6707 no .
C20 H18B 2.7280 no .
C20 H25A 2.7060 no .
C20 H25B 2.6532 no .
C21 H19A 2.8012 no .
C21 H19B 2.7119 no .
C21 H27A 2.7366 no .
C21 H27B 2.7052 no .
C21 H39A 3.3770 no 3_565
C22 H22A 2.6629 no .
C22 H22B 2.7372 no .
C22 H28A 2.6421 no .
C22 H28B 2.7070 no .
C23 H24A 2.7318 no .
C23 H24B 2.7804 no .
C23 H29A 2.7048 no .
C23 H29B 2.6644 no .
C23 H36B 3.5064 no 3_565
C24 H1A 2.7427 no .
C24 H1B 2.7550 no .
C24 H25A 2.6976 no .
C24 H25B 2.7263 no .
C25 H2A 2.7467 no .
C25 H2B 2.7262 no .
C25 H27A 2.6466 no .
C25 H27B 2.7093 no .
C25 H33A 3.4444 no 3_565
C26 H3A 2.6193 no .
C26 H3B 2.7170 no .
C26 H28A 2.7210 no .
C26 H28B 2.7630 no .
C27 H4A 2.8002 no .
C27 H4B 2.7209 no .
C27 H4C 3.3272 no .
C27 H6B 3.4929 no 3_565
C27 H29A 2.7408 no .
C27 H29B 2.7525 no .
C28 H1A 2.6638 no .
C28 H1B 2.6842 no .
C29 H2A 2.6747 no .
C29 H2B 2.7696 no .
C30 H23 2.6624 no .
C30 H40 2.6279 no .
C30 H42A 3.3077 no .
C30 H43A 2.3982 no .
C30 H43B 2.8804 no .
C31 H17A 3.5320 no 2_665
C31 H17B 3.4310 no 2_665
C31 H23 3.1001 no .
C31 H40 3.5449 no .
C31 H42A 2.3408 no .
C31 H42B 2.4212 no .
C32 H38A 2.5839 no .
C32 H38B 2.4853 no .
C32 H39B 3.5689 no .
C32 H41A 2.5124 no .
C32 H41B 2.9074 no .
C33 H31A 2.3710 no .
C33 H31B 2.7928 no .
C33 H38A 3.4049 no .
C33 H39A 2.6754 no .
C33 H39B 2.6912 no .
C34 H37A 2.6824 no .
C34 H37B 2.6656 no .
C34 H43A 2.6122 no .
C34 H43B 2.6760 no .
C35 H36A 2.5699 no .
C35 H36B 2.6397 no .
C35 H42A 2.5474 no .
C35 H42B 3.0099 no .
C36 H34A 2.7585 no .
C36 H34B 2.7839 no .
C36 H41A 2.7190 no .
C36 H41B 2.7053 no .
C37 H27B 3.5938 no 2_665
C37 H33A 2.7511 no .
C37 H33B 2.8575 no .
C37 H39A 2.6160 no .
C37 H39B 2.6318 no .
C38 H32A 2.6856 no .
C38 H32B 2.6591 no .
C38 H37A 2.6846 no .
C38 H37B 2.7596 no .
C39 H6A 2.6026 no .
C39 H6B 2.5303 no .
C39 H36A 2.8016 no .
C39 H36B 2.8295 no .
C40 H10A 2.6491 no .
C40 H10B 2.7861 no .
C40 H10C 3.2132 no .
C40 H34A 2.7271 no .
C40 H34B 2.6267 no .
C41 H33A 2.5527 no .
C41 H33B 2.5774 no .
C42 H32A 2.6312 no .
C42 H32B 2.5477 no .
H1A H2A 2.7811 no .
H1A H2B 2.3004 no .
H1A H3A 2.8402 no .
H1A H3B 2.5239 no .
H1A H28A 2.9657 no .
H1A H28B 2.5798 no .
H1A H29A 2.3438 no .
H1A H29B 2.8202 no .
H1B H2A 2.2814 no .
H1B H2B 2.7812 no .
H1B H3A 2.4413 no .
H1B H3B 3.0301 no .
H1B H28A 2.5482 no .
H1B H28B 3.0522 no .
H1B H29A 2.8204 no .
H1B H29B 2.3329 no .
H2A H3A 2.3233 no .
H2A H3B 2.7687 no .
H2A H4A 3.0232 no .
H2A H4B 2.4992 no .
H2A H4C 3.5266 no .
H2A H6B 3.3980 no 3_565
H2A H29A 3.0169 no .
H2A H29B 2.5809 no .
H2B H3A 2.7678 no .
H2B H3B 2.2356 no .
H2B H4A 2.6873 no .
H2B H4B 3.0479 no .
H2B H6B 2.7085 no 3_565
H2B H29A 2.5464 no .
H2B H29B 3.0031 no .
H3A H4A 2.7961 no .
H3A H4B 2.3470 no .
H3A H4C 2.2484 no .
H3B H4A 2.2757 no .
H3B H4B 2.7984 no .
H3B H4C 2.3164 no .
H6A H10A 2.8351 no .
H6A H10B 2.2928 no .
H6A H10C 2.3982 no .
H6A H32A 2.0632 no .
H6A H32B 2.6226 no .
H6A H33A 2.8926 no .
H6A H33B 2.4361 no .
H6B H10A 2.4318 no .
H6B H10B 2.8286 no .
H6B H10C 2.2655 no .
H6B H29A 3.3966 no 2_665
H6B H32A 2.6236 no .
H6B H32B 2.1437 no .
H6B H33A 2.3304 no .
H6B H33B 2.8131 no .
H8 H9 2.3639 no .
H8 H9 3.4723 no 3_565
H8 H12 3.3579 no 3_565
H8 H13 3.3844 no 3_565
H9 H9 3.3667 no 2_665
H9 H9 3.3667 no 3_565
H9 H12 2.3300 no .
H10A H32A 2.8887 no .
H10A H32B 2.3688 no .
H10B H32A 2.6112 no .
H10B H32B 2.9947 no .
H10C H32A 3.4972 no .
H10C H32B 3.3530 no .
H12 H13 2.3180 no .
H15 H21 2.3287 no .
H16 H21 3.3728 no 2_665
H16 H23 2.3024 no .
H17A H18A 2.3117 no .
H17A H18B 2.7999 no .
H17A H19A 2.9852 no .
H17A H19B 2.4547 no .
H17A H21 2.7635 no .
H17A H30 3.3259 no .
H17A H31A 2.7031 no 3_565
H17A H40 3.4479 no 3_565
H17B H18A 2.8003 no .
H17B H18B 2.3105 no .
H17B H19A 2.5154 no .
H17B H19B 2.9047 no .
H17B H21 2.5823 no .
H17B H30 3.3323 no .
H17B H31A 2.7446 no 3_565
H17B H31B 3.2292 no 3_565
H18A H19A 2.8533 no .
H18A H19B 2.3952 no .
H18A H22A 2.4343 no .
H18A H22B 2.9943 no .
H18A H30 2.2912 no .
H18B H19A 2.3524 no .
H18B H19B 2.8536 no .
H18B H22A 2.9444 no .
H18B H22B 2.5917 no .
H18B H30 2.3040 no .
H19A H22A 2.8670 no .
H19A H22B 2.3579 no .
H19A H24A 3.0490 no .
H19A H24B 2.6773 no .
H19A H31A 3.0733 no 3_565
H19A H42A 3.0888 no 3_565
H19A H42B 3.1449 no 3_565
H19B H22A 2.4254 no .
H19B H22B 2.8674 no .
H19B H24A 2.5036 no .
H19B H24B 3.0243 no .
H19B H31A 2.9191 no 3_565
H19B H42A 3.0060 no 3_565
H21 H23 3.5029 no 3_565
H22A H24A 2.4332 no .
H22A H24B 2.8796 no .
H22A H25A 2.9324 no .
H22A H25B 2.4214 no .
H22B H24A 2.8802 no .
H22B H24B 2.3780 no .
H22B H25A 2.5571 no .
H22B H25B 2.9658 no .
H23 H31B 2.6116 no .
H23 H38A 3.5667 no .
H23 H38B 2.6086 no .
H24A H25A 2.8502 no .
H24A H25B 2.3891 no .
H24A H27A 2.5541 no .
H24A H27B 2.9493 no .
H24A H39A 3.1563 no 3_565
H24A H39B 3.5793 no 3_565
H24B H25A 2.3501 no .
H24B H25B 2.8496 no .
H24B H27A 3.0727 no .
H24B H27B 2.5734 no .
H24B H39A 2.6932 no 3_565
H25A H27A 2.8292 no .
H25A H27B 2.3599 no .
H25A H28A 2.8925 no .
H25A H28B 2.5338 no .
H25B H27A 2.3344 no .
H25B H27B 2.8290 no .
H25B H28A 2.4960 no .
H25B H28B 3.0405 no .
H27A H28A 2.2881 no .
H27A H28B 2.7551 no .
H27A H29A 2.9386 no .
H27A H29B 2.4446 no .
H27A H36A 3.5856 no 3_565
H27A H36B 3.3949 no 3_565
H27B H28A 2.7550 no .
H27B H28B 2.2323 no .
H27B H29A 2.5554 no .
H27B H29B 2.9726 no .
H27B H36A 3.5990 no 3_565
H27B H36B 2.7251 no 3_565
H28A H29A 2.7932 no .
H28A H29B 2.3250 no .
H28B H29A 2.2872 no .
H28B H29B 2.7931 no .
H29A H33A 2.6875 no 3_565
H29B H33A 3.3007 no 3_565
H30 H40 2.2113 no .
H31A H38A 2.2172 no .
H31A H38B 2.7512 no .
H31A H40 3.3536 no .
H31A H42A 2.0605 no .
H31A H42B 2.4270 no .
H31A H43A 2.6307 no .
H31A H43B 2.8349 no .
H31B H38A 2.7532 no .
H31B H38B 2.2886 no .
H31B H42A 3.0309 no .
H31B H42B 2.6043 no .
H31B H43A 2.8314 no .
H31B H43B 2.2623 no .
H32A H33A 2.6902 no .
H32A H33B 2.1718 no .
H32A H34A 2.5601 no .
H32A H34B 2.8746 no .
H32B H33A 2.2007 no .
H32B H33B 2.6901 no .
H32B H34A 3.0061 no .
H32B H34B 2.4239 no .
H33A H34A 2.7084 no .
H33A H34B 2.2715 no .
H33A H36A 2.9456 no .
H33A H36B 2.5969 no .
H33B H34A 2.1576 no .
H33B H34B 2.7083 no .
H33B H36A 2.6801 no .
H33B H36B 3.1743 no .
H34A H36A 2.3343 no .
H34A H36B 2.7977 no .
H34A H37A 2.5182 no .
H34A H37B 3.0493 no .
H34B H36A 2.7974 no .
H34B H36B 2.3028 no .
H34B H37A 2.9704 no .
H34B H37B 2.6253 no .
H36A H37A 2.1559 no .
H36A H37B 2.6288 no .
H36A H39A 2.8099 no .
H36A H39B 2.4002 no .
H36B H37A 2.6283 no .
H36B H37B 2.0731 no .
H36B H39A 2.4581 no .
H36B H39B 2.9621 no .
H37A H39A 2.6861 no .
H37A H39B 2.1738 no .
H37A H41A 2.5397 no .
H37A H41B 2.9742 no .
H37B H39A 2.1915 no .
H37B H39B 2.6861 no .
H37B H41A 2.9693 no .
H37B H41B 2.5070 no .
H38A H40 2.2971 no .
H38A H42A 3.1567 no .
H38A H43A 2.2785 no .
H38A H43B 3.2647 no .
H38B H40 3.3540 no .
H38B H43A 2.3626 no .
H38B H43B 2.6797 no .
H39A H41A 2.7126 no .
H39A H41B 2.2199 no .
H39A H42A 2.5314 no .
H39A H42B 2.8726 no .
H39B H41A 2.2040 no .
H39B H41B 2.7125 no .
H39B H42A 2.4121 no .
H39B H42B 3.3547 no .
H39B H43A 3.4173 no .
H41A H42A 2.5988 no .
H41A H42B 2.7397 no .
H41A H43A 2.3876 no .
H41A H43B 2.6442 no .
H41B H42A 2.7346 no .
H41B H42B 2.1407 no .
H41B H43A 3.2862 no .
H41B H43B 2.8744 no .
H42A H43A 2.0991 no .
H42A H43B 2.5983 no .
H42B H43A 2.6008 no .
H42B H43B 2.0357 no .
Cl2 H16 3.4679 no 4_565
Cl2 H21 3.1477 no .
Cl2 H23 3.5680 no 3_565
O2 H17A 3.0606 no .
O2 H30 3.2848 no 3_565
O3 H4B 3.5658 no 12_555
O3 H4C 3.3044 no 12_555
O3 H17A 2.9014 no 2_665
O3 H18A 2.9245 no .
O3 H18A 3.1392 no 2_665
O3 H30 3.0348 no .
O4 H15 3.4017 no .
O4 H16 3.3376 no 3_565
O4 H16 2.8089 no 4_565
O4 H21 2.7477 no .
O4 H23 3.4527 no 3_565
O4 H23 3.2441 no 4_565
O5 H13 3.2918 no 4_565
O5 H17B 3.1733 no .
O5 H21 3.3490 no .
O5 H23 3.2449 no 2_565
O5 H31B 3.4867 no 2_565
O5 H38B 3.5289 no 2_565
O5 H43B 3.4836 no 2_565
O6 H17B 3.2004 no .
O6 H21 3.4488 no .
O6 H23 3.5021 no 2_565
O6 H31B 3.4699 no 2_565
O6 H31B 3.3668 no 3_565
O6 H43B 3.4408 no 2_565
O7 H15 3.3191 no .
O7 H16 3.1904 no 3_565
O7 H16 2.6743 no 4_565
O7 H21 2.9944 no .
O7 H23 2.7953 no 4_565
C1 H16 3.4127 no 4_565
C3 H13 3.5478 no 4_565
C4 H13 3.4906 no 4_565
C7 H4C 3.3263 no 12_555
C8 H8 3.5822 no 4_565
C10 H15 3.4930 no 4_565
C11 H40 3.3722 no 4_565
C12 H38A 3.2527 no 4_565
C12 H40 3.2678 no 4_565
C13 H4A 3.1507 no 15_454
C13 H10C 3.2040 no 14_554
C13 H38A 3.5293 no 4_565
C13 H40 3.4902 no 4_565
C14 H4A 3.4707 no 15_454
C14 H10C 3.1021 no 14_554
C14 H18B 3.0521 no 4_565
C14 H30 3.5085 no 4_565
C14 H38B 3.5381 no 5_555
C15 H18B 3.0384 no 4_565
C15 H30 3.2384 no 4_565
C15 H38B 2.9147 no 5_555
C16 H30 3.5090 no 4_565
C18 H4B 3.1750 no 12_555
C18 H13 3.5733 no 4_565
C19 H3A 3.5701 no 11_455
C20 H2A 3.4001 no 12_555
C20 H4B 3.2003 no 12_555
C21 H3A 3.4841 no 11_455
C21 H37A 3.5359 no 2_565
C21 H41A 3.5700 no 2_565
C22 H2A 3.3563 no 12_555
C22 H29B 3.5208 no 12_555
C22 H37A 3.5193 no 2_565
C23 H34A 3.4551 no 2_565
C23 H37A 3.5926 no 2_565
C24 H27A 3.5840 no 12_555
C24 H29B 3.4117 no 12_555
C24 H33B 3.5633 no 11_455
C24 H34A 3.3619 no 2_565
C25 H32A 3.5172 no 2_565
C25 H34A 3.5606 no 2_565
C26 H24A 3.4690 no 12_555
C26 H27A 3.4080 no 12_555
C26 H32A 3.5201 no 2_565
C26 H36A 3.5594 no 11_455
C28 H19B 3.3131 no 12_555
C28 H24A 3.2870 no 12_555
C28 H39B 3.5788 no 11_455
C28 H42A 3.5198 no 11_455
C29 H18A 3.4346 no 11_455
C29 H22A 3.4877 no 11_455
C29 H30 3.5626 no 11_455
C29 H38A 3.3238 no 11_455
C29 H40 3.1700 no 11_455
C30 H4C 3.5470 no 12_555
C30 H8 3.3290 no 4_565
C30 H13 3.4009 no 6_555
C33 H3B 3.5384 no 12_555
C34 H24B 3.4167 no 3_455
C35 H3B 3.5195 no 12_555
C36 H24B 3.4185 no 3_455
C36 H27B 3.5093 no 3_455
C36 H37B 3.5852 no 3_555
C37 H1A 3.5342 no 12_555
C38 H27B 3.3467 no 3_455
C38 H29A 3.4599 no 3_455
C39 H28B 3.4681 no 12_555
C40 H29A 3.4374 no 3_455
C40 H32B 3.5079 no 3_555
C41 H10A 3.2993 no 3_555
C41 H25A 3.5017 no 12_555
C41 H32B 3.5706 no 3_555
C42 H2B 3.4299 no 3_455
C42 H6B 3.5509 no 2_555
C42 H9 3.3913 no 7_445
C42 H9 3.5789 no 9_455
C42 H10A 3.5129 no 2_555
C42 H10A 2.9768 no 3_555
C42 H12 3.3236 no 9_455
H1A C37 3.5342 no 11_455
H1A H24A 3.1900 no 12_555
H1A H27A 3.1612 no 12_555
H1A H32A 3.0724 no 2_565
H1A H36A 2.6275 no 11_455
H1A H39B 2.8710 no 11_455
H1B H24A 2.9331 no 12_555
H1B H27A 2.7913 no 12_555
H2A C20 3.4001 no 11_455
H2A C22 3.3563 no 11_455
H2A H22A 2.7780 no 11_455
H2A H22B 3.2055 no 11_455
H2A H25A 3.1224 no 11_455
H2A H25B 2.7374 no 11_455
H2B C42 3.4299 no 2_565
H2B H10A 3.2629 no 2_565
H2B H10B 2.8454 no 2_565
H2B H32A 2.9442 no 2_565
H2B H32B 3.5001 no 2_565
H3A C19 3.5701 no 12_555
H3A C21 3.4841 no 12_555
H3A H19B 2.6973 no 12_555
H3A H24A 2.5893 no 12_555
H3B C33 3.5384 no 11_455
H3B C35 3.5195 no 11_455
H3B H10B 3.1460 no 2_565
H3B H19B 3.1910 no 12_555
H3B H24A 3.1325 no 12_555
H3B H39A 3.5931 no 11_455
H3B H39B 2.6734 no 11_455
H3B H42A 2.6642 no 11_455
H4A C13 3.1507 no 8_565
H4A C14 3.4707 no 8_565
H4A H9 2.8506 no 8_565
H4A H10B 3.1592 no 2_565
H4A H12 3.3608 no 8_565
H4A H38A 2.9308 no 11_455
H4A H40 3.0757 no 11_455
H4B O3 3.5658 no 11_455
H4B C18 3.1750 no 11_455
H4B C20 3.2003 no 11_455
H4B H18A 2.5772 no 11_455
H4B H18B 2.9634 no 11_455
H4B H22A 2.5799 no 11_455
H4B H22B 3.0323 no 11_455
H4B H30 3.2017 no 11_455
H4B H40 3.4492 no 11_455
H4C O3 3.3044 no 11_455
H4C C7 3.3263 no 11_455
H4C C30 3.5470 no 11_455
H4C H17A 3.2764 no 12_555
H4C H18A 3.5351 no 11_455
H4C H19B 3.0244 no 12_555
H4C H30 3.2481 no 11_455
H4C H31A 3.1220 no 11_455
H4C H38A 2.8524 no 11_455
H4C H40 2.5398 no 11_455
H4C H42A 3.5556 no 11_455
H6A H22B 3.1073 no 12_555
H6A H25A 2.7244 no 12_555
H6A H37A 3.2165 no 10_455
H6A H39B 3.5600 no 10_455
H6A H41A 3.4972 no 10_455
H6B C42 3.5509 no 3_555
H6B H10A 2.7406 no 3_555
H6B H25A 3.4623 no 12_555
H6B H32B 2.9217 no 3_555
H8 C8 3.5822 no 4_565
H8 C30 3.3290 no 4_565
H8 H38A 2.9655 no 4_565
H8 H38B 3.0007 no 4_565
H8 H40 3.5586 no 4_565
H9 C42 3.3913 no 13_554
H9 C42 3.5789 no 14_554
H9 H4A 2.8506 no 15_454
H9 H10A 3.1106 no 13_554
H9 H10B 3.2689 no 13_554
H9 H10C 3.2261 no 13_554
H9 H10C 2.7043 no 14_554
H9 H38A 3.4773 no 4_565
H10A C41 3.2993 no 2_555
H10A C42 2.9768 no 2_555
H10A C42 3.5129 no 3_555
H10A H2B 3.2629 no 3_455
H10A H6B 2.7406 no 2_555
H10A H9 3.1106 no 7_445
H10A H10A 2.5706 no 2_555
H10A H10A 2.5706 no 3_555
H10A H10C 2.7824 no 2_555
H10A H32B 3.5358 no 2_555
H10B H2B 2.8454 no 3_455
H10B H3B 3.1460 no 3_455
H10B H4A 3.1592 no 3_455
H10B H9 3.2689 no 7_445
H10B H12 3.4130 no 9_455
H10B H39B 3.5112 no 10_455
H10B H43A 3.4213 no 10_455
H10C C13 3.2040 no 9_455
H10C C14 3.1021 no 9_455
H10C H9 3.2261 no 7_445
H10C H9 2.7043 no 9_455
H10C H10A 2.7824 no 3_555
H10C H12 2.4585 no 9_455
H12 C42 3.3236 no 14_554
H12 H4A 3.3608 no 15_454
H12 H10B 3.4130 no 14_554
H12 H10C 2.4585 no 14_554
H12 H18B 2.7354 no 4_565
H12 H22B 3.4264 no 4_565
H12 H38B 3.5643 no 5_555
H12 H43A 3.1598 no 5_555
H13 O5 3.2918 no 4_565
H13 C3 3.5478 no 4_565
H13 C4 3.4906 no 4_565
H13 C18 3.5733 no 4_565
H13 C30 3.4009 no 5_555
H13 H17B 3.2919 no 4_565
H13 H18B 2.7723 no 4_565
H13 H30 3.3925 no 4_565
H13 H38B 2.4490 no 5_555
H13 H43A 3.2654 no 5_555
H13 H43B 3.3316 no 5_555
H15 O4 3.4017 no .
H15 O7 3.3191 no .
H15 C10 3.4930 no 4_565
H15 H16 3.1946 no 4_565
H16 Cl2 3.4679 no 4_565
H16 O4 3.3376 no 2_665
H16 O4 2.8089 no 4_565
H16 O7 3.1904 no 2_665
H16 O7 2.6743 no 4_565
H16 C1 3.4127 no 4_565
H16 H15 3.1946 no 4_565
H17A O2 3.0606 no .
H17A O3 2.9014 no 3_565
H17A H4C 3.2764 no 11_455
H17B O5 3.1733 no .
H17B O6 3.2004 no .
H17B H13 3.2919 no 4_565
H18A O3 2.9245 no .
H18A O3 3.1392 no 3_565
H18A C29 3.4346 no 12_555
H18A H4B 2.5772 no 12_555
H18A H4C 3.5351 no 12_555
H18B C14 3.0521 no 4_565
H18B C15 3.0384 no 4_565
H18B H4B 2.9634 no 12_555
H18B H12 2.7354 no 4_565
H18B H13 2.7723 no 4_565
H19A H41A 3.0267 no 2_565
H19A H41B 3.4762 no 2_565
H19A H43B 3.2872 no 2_565
H19B C28 3.3131 no 11_455
H19B H3A 2.6973 no 11_455
H19B H3B 3.1910 no 11_455
H19B H4C 3.0244 no 11_455
H21 Cl2 3.1477 no .
H21 O4 2.7477 no .
H21 O5 3.3490 no .
H21 O6 3.4488 no .
H21 O7 2.9944 no .
H22A C29 3.4877 no 12_555
H22A H2A 2.7780 no 12_555
H22A H4B 2.5799 no 12_555
H22B H2A 3.2055 no 12_555
H22B H4B 3.0323 no 12_555
H22B H6A 3.1073 no 11_455
H22B H12 3.4264 no 4_565
H22B H41A 3.1398 no 2_565
H23 Cl2 3.5680 no 2_665
H23 O4 3.4527 no 2_665
H23 O4 3.2441 no 4_565
H23 O5 3.2449 no 3_455
H23 O6 3.5021 no 3_455
H23 O7 2.7953 no 4_565
H24A C26 3.4690 no 11_455
H24A C28 3.2870 no 11_455
H24A H1A 3.1900 no 11_455
H24A H1B 2.9331 no 11_455
H24A H3A 2.5893 no 11_455
H24A H3B 3.1325 no 11_455
H24B C34 3.4167 no 2_565
H24B C36 3.4185 no 2_565
H24B H37A 2.7835 no 2_565
H24B H37B 3.2034 no 2_565
H24B H41A 2.8035 no 2_565
H24B H41B 3.2287 no 2_565
H25A C41 3.5017 no 11_455
H25A H2A 3.1224 no 12_555
H25A H6A 2.7244 no 11_455
H25A H6B 3.4623 no 11_455
H25A H29B 3.2773 no 12_555
H25A H33B 2.9139 no 11_455
H25A H37A 3.0847 no 2_565
H25B H2A 2.7374 no 12_555
H25B H29B 2.9647 no 12_555
H27A C24 3.5840 no 11_455
H27A C26 3.4080 no 11_455
H27A H1A 3.1612 no 11_455
H27A H1B 2.7913 no 11_455
H27A H28A 2.9459 no 11_455
H27A H28B 3.4125 no 11_455
H27B C36 3.5093 no 2_565
H27B C38 3.3467 no 2_565
H27B H34A 2.7490 no 2_565
H27B H34B 3.0956 no 2_565
H27B H37A 2.8694 no 2_565
H27B H37B 3.3092 no 2_565
H28A H27A 2.9459 no 12_555
H28A H29B 2.7180 no 12_555
H28B C39 3.4681 no 11_455
H28B H27A 3.4125 no 12_555
H28B H29B 3.2518 no 12_555
H28B H33A 3.5083 no 11_455
H28B H33B 2.6390 no 11_455
H28B H34A 2.8218 no 2_565
H28B H36A 2.9434 no 11_455
H29A C38 3.4599 no 2_565
H29A C40 3.4374 no 2_565
H29A H32A 2.7756 no 2_565
H29A H32B 3.2579 no 2_565
H29A H34A 2.8954 no 2_565
H29A H34B 3.1737 no 2_565
H29B C22 3.5208 no 11_455
H29B C24 3.4117 no 11_455
H29B H25A 3.2773 no 11_455
H29B H25B 2.9647 no 11_455
H29B H28A 2.7180 no 11_455
H29B H28B 3.2518 no 11_455
H30 O2 3.2848 no 2_665
H30 O3 3.0348 no .
H30 C14 3.5085 no 4_565
H30 C15 3.2384 no 4_565
H30 C16 3.5090 no 4_565
H30 C29 3.5626 no 12_555
H30 H4B 3.2017 no 12_555
H30 H4C 3.2481 no 12_555
H30 H13 3.3925 no 4_565
H31A H4C 3.1220 no 12_555
H31B O5 3.4867 no 3_455
H31B O6 3.3668 no 2_665
H31B O6 3.4699 no 3_455
H32A C25 3.5172 no 3_455
H32A C26 3.5201 no 3_455
H32A H1A 3.0724 no 3_455
H32A H2B 2.9442 no 3_455
H32A H29A 2.7756 no 3_455
H32A H36A 3.3681 no 10_455
H32A H39B 3.5032 no 10_455
H32B C40 3.5079 no 2_555
H32B C41 3.5706 no 2_555
H32B H2B 3.5001 no 3_455
H32B H6B 2.9217 no 2_555
H32B H10A 3.5358 no 3_555
H32B H29A 3.2579 no 3_455
H32B H32B 2.9473 no 2_555
H32B H32B 2.9473 no 3_555
H32B H33A 3.0585 no 2_555
H33A H28B 3.5083 no 12_555
H33A H32B 3.0585 no 3_555
H33A H34B 2.9784 no 3_555
H33B C24 3.5633 no 12_555
H33B H25A 2.9139 no 12_555
H33B H28B 2.6390 no 12_555
H33B H34A 3.0622 no 10_455
H33B H37A 3.4039 no 10_455
H34A C23 3.4551 no 3_455
H34A C24 3.3619 no 3_455
H34A C25 3.5606 no 3_455
H34A H27B 2.7490 no 3_455
H34A H28B 2.8218 no 3_455
H34A H29A 2.8954 no 3_455
H34A H33B 3.0622 no 10_455
H34A H34A 3.4245 no 10_455
H34A H36A 3.5822 no 10_455
H34B H27B 3.0956 no 3_455
H34B H29A 3.1737 no 3_455
H34B H33A 2.9784 no 2_555
H34B H34B 3.2080 no 2_555
H34B H34B 3.2080 no 3_555
H34B H36B 2.9001 no 2_555
H36A C26 3.5594 no 12_555
H36A H1A 2.6275 no 12_555
H36A H28B 2.9434 no 12_555
H36A H32A 3.3681 no 10_455
H36A H34A 3.5822 no 10_455
H36B H34B 2.9001 no 3_555
H36B H37B 2.8844 no 3_555
H37A C21 3.5359 no 3_455
H37A C22 3.5193 no 3_455
H37A C23 3.5926 no 3_455
H37A H6A 3.2165 no 10_455
H37A H24B 2.7835 no 3_455
H37A H25A 3.0847 no 3_455
H37A H27B 2.8694 no 3_455
H37A H33B 3.4039 no 10_455
H37B C36 3.5852 no 2_555
H37B H24B 3.2034 no 3_455
H37B H27B 3.3092 no 3_455
H37B H36B 2.8844 no 2_555
H37B H37B 3.0636 no 2_555
H37B H37B 3.0636 no 3_555
H37B H39A 3.0362 no 2_555
H38A C12 3.2527 no 4_565
H38A C13 3.5293 no 4_565
H38A C29 3.3238 no 12_555
H38A H4A 2.9308 no 12_555
H38A H4C 2.8524 no 12_555
H38A H8 2.9655 no 4_565
H38A H9 3.4773 no 4_565
H38B O5 3.5289 no 3_455
H38B C14 3.5381 no 6_555
H38B C15 2.9147 no 6_555
H38B H8 3.0007 no 4_565
H38B H12 3.5643 no 6_555
H38B H13 2.4490 no 6_555
H39A H3B 3.5931 no 12_555
H39A H37B 3.0362 no 3_555
H39A H41B 3.0508 no 3_555
H39B C28 3.5788 no 12_555
H39B H1A 2.8710 no 12_555
H39B H3B 2.6734 no 12_555
H39B H6A 3.5600 no 10_455
H39B H10B 3.5112 no 10_455
H39B H32A 3.5032 no 10_455
H40 C11 3.3722 no 4_565
H40 C12 3.2678 no 4_565
H40 C13 3.4902 no 4_565
H40 C29 3.1700 no 12_555
H40 H4A 3.0757 no 12_555
H40 H4B 3.4492 no 12_555
H40 H4C 2.5398 no 12_555
H40 H8 3.5586 no 4_565
H41A C21 3.5700 no 3_455
H41A H6A 3.4972 no 10_455
H41A H19A 3.0267 no 3_455
H41A H22B 3.1398 no 3_455
H41A H24B 2.8035 no 3_455
H41B H19A 3.4762 no 3_455
H41B H24B 3.2287 no 3_455
H41B H39A 3.0508 no 2_555
H41B H41B 3.1405 no 2_555
H41B H41B 3.1405 no 3_555
H41B H42B 3.0691 no 2_555
H42A C28 3.5198 no 12_555
H42A H3B 2.6642 no 12_555
H42A H4C 3.5556 no 12_555
H42B H41B 3.0691 no 3_555
H43A H10B 3.4213 no 10_455
H43A H12 3.1598 no 6_555
H43A H13 3.2654 no 6_555
H43B O5 3.4836 no 3_455
H43B O6 3.4408 no 3_455
H43B H13 3.3316 no 6_555
H43B H19A 3.2872 no 3_455

loop_
_geom_torsion_atom_site_label_1
_geom_torsion_atom_site_label_2
_geom_torsion_atom_site_label_3
_geom_torsion_atom_site_label_4
_geom_torsion
_geom_torsion_publ_flag
_geom_torsion_site_symmetry_1
_geom_torsion_site_symmetry_3
_geom_torsion_site_symmetry_4
S1 Pt1 S2 C16 -6.43(18) no . . .
S2 Pt1 S1 Cd1 -96.58(12) no . . .
S2 Pt1 S1 C11 4.48(18) no . . .
S1 Pt1 N1 C1 2.0(9) no . . .
S1 Pt1 N1 C5 -178.8(6) no . . .
N1 Pt1 S1 Cd1 84.4(4) no . . .
N1 Pt1 S1 C11 -174.6(4) no . . .
S2 Pt1 N2 C6 174.8(8) no . . .
S2 Pt1 N2 C10 -4.0(10) no . . .
N2 Pt1 S2 C16 172.3(4) no . . .
N1 Pt1 N2 C6 -6.0(8) no . . .
N1 Pt1 N2 C10 175.2(11) no . . .
N2 Pt1 N1 C1 -176.8(10) no . . .
N2 Pt1 N1 C5 2.4(7) no . . .
S1 Cd1 S1 Pt1 -163.32(9) no . 2_665 2_665
S1 Cd1 S1 C11 93.33(14) no . 2_665 2_665
S1 Cd1 S1 Pt1 75.22(12) no 2_665 . .
S1 Cd1 S1 C11 -28.14(15) no 2_665 . .
S1 Cd1 S1 Pt1 75.24(12) no . 3_565 3_565
S1 Cd1 S1 C11 -28.11(15) no . 3_565 3_565
S1 Cd1 S1 Pt1 -163.34(9) no 3_565 . .
S1 Cd1 S1 C11 93.31(14) no 3_565 . .
O1 Cd1 S1 Pt1 -44.04(11) no . . .
O1 Cd1 S1 C11 -147.40(9) no . . .
S1 Cd1 S1 Pt1 -163.30(9) no 2_665 3_565 3_565
S1 Cd1 S1 C11 93.34(14) no 2_665 3_565 3_565
S1 Cd1 S1 Pt1 75.21(12) no 3_565 2_665 2_665
S1 Cd1 S1 C11 -28.15(15) no 3_565 2_665 2_665
O1 Cd1 S1 Pt1 -44.05(11) no . 2_665 2_665
O1 Cd1 S1 C11 -147.40(9) no . 2_665 2_665
O1 Cd1 S1 Pt1 -44.06(11) no . 3_565 3_565
O1 Cd1 S1 C11 -147.41(9) no . 3_565 3_565
O2 Cl1 O2 O3 -126.4(16) no . 2_665 .
O2 Cl1 O2 O3 153.7(13) no 2_665 . 3_565
O2 Cl1 O2 O3 153.7(13) no . 3_565 2_665
O2 Cl1 O2 O3 -126.4(16) no 3_565 . 3_565
O2 Cl1 O3 O2 61.4(19) no . . 2_665
O3 Cl1 O2 O3 98.5(15) no . . 3_565
O2 Cl1 O3 O2 -38(3) no . 2_665 3_565
O3 Cl1 O2 O3 -91(3) no 2_665 . 3_565
O2 Cl1 O3 O2 0.0(14) no . 3_565 .
O3 Cl1 O2 O3 0.0(16) no 3_565 . 3_565
O2 Cl1 O2 O3 -126.3(16) no 2_665 3_565 2_665
O2 Cl1 O2 O3 153.6(13) no 3_565 2_665 .
O2 Cl1 O3 O2 0.0(14) no 2_665 . 2_665
O3 Cl1 O2 O3 0.0(16) no . 2_665 .
O2 Cl1 O3 O2 61.4(19) no 2_665 2_665 3_565
O3 Cl1 O2 O3 98.5(15) no 2_665 2_665 .
O2 Cl1 O3 O2 -38(3) no 2_665 3_565 .
O3 Cl1 O2 O3 -91(3) no 3_565 2_665 .
O2 Cl1 O3 O2 -38(3) no 3_565 . 2_665
O3 Cl1 O2 O3 -91(3) no . 3_565 2_665
O2 Cl1 O3 O2 0.0(14) no 3_565 2_665 3_565
O3 Cl1 O2 O3 0.0(16) no 2_665 3_565 2_665
O2 Cl1 O3 O2 61.4(19) no 3_565 3_565 .
O3 Cl1 O2 O3 98.5(15) no 3_565 3_565 2_665
O3 Cl1 O3 O2 132.8(13) no . 2_665 3_565
O3 Cl1 O3 O2 -111.6(14) no 2_665 . 2_665
O3 Cl1 O3 O2 -111.7(14) no . 3_565 .
O3 Cl1 O3 O2 132.9(13) no 3_565 . 2_665
O3 Cl1 O3 O2 132.8(13) no 2_665 3_565 .
O3 Cl1 O3 O2 -111.7(14) no 3_565 2_665 3_565
O4 Cl2 O5 O6 140(6) no . . .
O5 Cl2 O4 O7 139(8) no . . .
O4 Cl2 O6 O5 -72(11) no . . .
O6 Cl2 O4 O7 177(8) no . . .
O5 Cl2 O6 O5 0(8) no . . .
O6 Cl2 O5 O6 0(10) no . . .
O5 Cl2 O7 O4 -48(7) no . . .
O7 Cl2 O5 O6 150(5) no . . .
Pt1 S1 C11 C12 175.5(8) no . . .
Pt1 S1 C11 C16 -1.0(12) no . . .
Cd1 S1 C11 C12 -93.6(9) no . . .
Cd1 S1 C11 C16 89.8(10) no . . .
Pt1 S2 C16 C11 8.1(11) no . . .
Pt1 S2 C16 C15 -172.4(8) no . . .
Cl1 O2 O3 Cl1 0.00(6) no . 3_565 .
Cl2 O4 O7 Cl2 0.0(13) no . . .
Cl2 O5 O6 Cl2 0.0(10) no . . .
Pt1 N1 C1 C2 -179.0(8) no . . .
Pt1 N1 C5 C4 176.3(9) no . . .
Pt1 N1 C5 C6 1.2(15) no . . .
C1 N1 C5 C4 -4(2) no . . .
C1 N1 C5 C6 -179.5(12) no . . .
C5 N1 C1 C2 2(2) no . . .
Pt1 N2 C6 C5 8.4(16) no . . .
Pt1 N2 C6 C7 176.0(9) no . . .
Pt1 N2 C10 C9 178.0(10) no . . .
C6 N2 C10 C9 -1(3) no . . .
C10 N2 C6 C5 -172.7(13) no . . .
C10 N2 C6 C7 -5(3) no . . .
N1 C1 C2 C3 6(3) no . . .
C1 C2 C3 C4 -10(3) no . . .
C1 C2 C3 C17 176.9(12) no . . .
C2 C3 C4 C5 7(3) no . . .
C2 C3 C17 C18 172.4(15) no . . .
C4 C3 C17 C18 -1(3) no . . .
C17 C3 C4 C5 -179.6(16) no . . .
C3 C4 C5 N1 -0(3) no . . .
C3 C4 C5 C6 174.4(14) no . . .
N1 C5 C6 N2 -6.4(19) no . . .
N1 C5 C6 C7 -173.8(12) no . . .
C4 C5 C6 N2 179.2(14) no . . .
C4 C5 C6 C7 12(3) no . . .
N2 C6 C7 C8 7(3) no . . .
C5 C6 C7 C8 174.0(13) no . . .
C6 C7 C8 C9 -3(3) no . . .
C6 C7 C8 C30 -178.8(14) no . . .
C7 C8 C9 C10 -2(3) no . . .
C7 C8 C30 C31 -110(3) no . . .
C9 C8 C30 C31 75(3) no . . .
C30 C8 C9 C10 173.0(19) no . . .
C8 C9 C10 N2 5(3) no . . .
S1 C11 C12 C13 -175.8(9) no . . .
S1 C11 C16 S2 -4.9(18) no . . .
S1 C11 C16 C15 175.6(9) no . . .
C12 C11 C16 S2 178.8(12) no . . .
C12 C11 C16 C15 -1(3) no . . .
C16 C11 C12 C13 1(3) no . . .
C11 C12 C13 C14 1(3) no . . .
C12 C13 C14 C15 -2(3) no . . .
C13 C14 C15 C16 2(3) no . . .
C14 C15 C16 S2 179.8(12) no . . .
C14 C15 C16 C11 -1(2) no . . .
C3 C17 C18 C19 179.9(15) no . . .
C17 C18 C19 C20 -176.1(16) no . . .
C18 C19 C20 C21 173.8(16) no . . .
C19 C20 C21 C22 -174.9(17) no . . .
C20 C21 C22 C23 176.5(18) no . . .
C21 C22 C23 C24 177.8(18) no . . .
C22 C23 C24 C25 175(2) no . . .
C23 C24 C25 C26 -176.9(19) no . . .
C24 C25 C26 C27 -179(2) no . . .
C25 C26 C27 C28 178(2) no . . .
C26 C27 C28 C29 173(3) no . . .
C8 C30 C31 C32 -173.9(16) no . . .
C30 C31 C32 C33 -143(5) no . . .
C31 C32 C33 C34 175(4) no . . .
C32 C33 C34 C35 -138(6) no . . .
C33 C34 C35 C36 -179(4) no . . .
C34 C35 C36 C37 179(4) no . . .
C35 C36 C37 C38 174(3) no . . .
C36 C37 C38 C39 -177(4) no . . .
C37 C38 C39 C40 -171(4) no . . .
C38 C39 C40 C41 178(4) no . . .
C39 C40 C41 C42 -174(4) no . . .
